data_7100069
_journal_name_full 'Chemical Communications'
_journal_paper_doi 10.1039/b504116c
_journal_year 2005
_chemical_formula_moiety 'C48 H76 Mn8 N4 O28'
_chemical_formula_sum 'C48 H76 Mn8 N4 O28'
_chemical_formula_weight 1596.65
_space_group_IT_number 14
_symmetry_cell_setting monoclinic
_symmetry_space_group_name_Hall '-P 2ybc'
_symmetry_space_group_name_H-M 'P 1 21/c 1'
_cell_angle_alpha 90
_cell_angle_beta 115.621(13)
_cell_angle_gamma 90
_cell_formula_units_Z 4
_cell_length_a 9.753(3)
_cell_length_b 27.559(6)
_cell_length_c 25.860(8)
_cell_measurement_temperature 150
_cell_volume 6267(3)
_diffrn_ambient_temperature 150
_cod_depositor_comments
;
The following automatic conversions were performed:
'_symmetry_cell_setting' value 'Monoclinic' changed to 'monoclinic'
according to '/home/saulius/struct/CIF-dictionaries/cif_core.dic'
dictionary named 'cif_core.dic' version 2.4.1 from 2010-06-29.

Automatic conversion script
Id: cif_fix_enum 1527 2010-12-29 10:47:43Z saulius 
;
_cod_original_sg_symbol_H-M 'P 21/c'
_cod_database_code 7100069

loop_
_symmetry_equiv_pos_site_id
_symmetry_equiv_pos_as_xyz
1 x,y,z
2 -x,1/2+y,1/2-z
3 -x,-y,-z
4 x,1/2-y,1/2+z

loop_
_atom_site_aniso_label
_atom_site_aniso_U_11
_atom_site_aniso_U_22
_atom_site_aniso_U_33
_atom_site_aniso_U_23
_atom_site_aniso_U_13
_atom_site_aniso_U_12
Mn1 0.0381(9) 0.0196(8) 0.0368(9) 0.0018(7) 0.0183(8) -0.0013(7)
Mn2 0.0293(9) 0.0204(8) 0.0348(9) 0.0013(6) 0.0164(7) -0.0001(6)
Mn3 0.0307(9) 0.0187(8) 0.0357(9) 0.0002(6) 0.0147(7) 0.0001(6)
Mn4 0.0356(9) 0.0181(8) 0.0382(10) 0.0011(6) 0.0195(8) 0.0013(6)
Mn5 0.0296(8) 0.0194(8) 0.0357(9) 0.0023(6) 0.0165(7) 0.0002(6)
Mn6 0.0280(8) 0.0186(7) 0.0361(9) 0.0012(6) 0.0146(7) 0.0009(6)
Mn7 0.0360(9) 0.0194(8) 0.0420(10) -0.0017(7) 0.0230(8) -0.0015(7)
Mn8 0.0327(9) 0.0176(8) 0.0372(9) -0.0002(6) 0.0177(7) -0.0013(6)
O1 0.030(4) 0.020(3) 0.027(4) 0.001(3) 0.011(3) 0.002(3)
O2 0.029(4) 0.014(3) 0.031(4) 0.002(3) 0.017(3) 0.002(3)
O3 0.026(4) 0.018(3) 0.042(4) 0.003(3) 0.022(3) 0.001(3)
O4 0.030(4) 0.019(3) 0.033(4) -0.001(3) 0.017(3) 0.003(3)
O17 0.048(4) 0.023(4) 0.039(4) -0.001(3) 0.020(3) -0.010(3)
O20 0.066(5) 0.013(3) 0.051(5) -0.008(3) 0.035(4) -0.015(3)
O37 0.047(4) 0.019(4) 0.045(4) -0.002(3) 0.027(4) -0.001(3)
O40 0.072(5) 0.024(4) 0.068(5) -0.018(4) 0.047(5) -0.013(4)
O57 0.046(4) 0.024(4) 0.050(5) -0.012(3) 0.029(4) -0.002(3)
O60 0.051(4) 0.026(4) 0.055(5) 0.001(3) 0.038(4) -0.002(3)
O77 0.042(4) 0.018(3) 0.053(5) -0.005(3) 0.028(4) -0.005(3)
O80 0.045(4) 0.027(4) 0.059(5) 0.001(3) 0.037(4) -0.007(3)
O93 0.046(4) 0.016(3) 0.045(4) 0.007(3) 0.013(4) 0.003(3)
O94 0.035(4) 0.022(4) 0.043(4) 0.003(3) 0.016(3) -0.002(3)
O103 0.035(4) 0.025(4) 0.047(5) 0.004(3) 0.016(3) -0.001(3)
O104 0.034(4) 0.022(4) 0.036(4) 0.006(3) 0.013(3) 0.002(3)
O112 0.035(4) 0.034(4) 0.043(4) 0.005(3) 0.016(3) 0.014(3)
O114 0.035(4) 0.031(4) 0.044(4) 0.004(3) 0.016(3) 0.010(3)
O122 0.029(4) 0.020(3) 0.046(4) 0.002(3) 0.020(3) -0.007(3)
O124 0.038(4) 0.020(3) 0.030(4) -0.003(3) 0.017(3) -0.002(3)
O126 0.030(4) 0.017(3) 0.034(4) 0.000(3) 0.006(3) 0.003(3)
O128 0.030(4) 0.020(3) 0.039(4) -0.003(3) 0.018(3) -0.004(3)
O130 0.026(4) 0.032(4) 0.034(4) 0.003(3) 0.013(3) 0.001(3)
O132 0.028(4) 0.031(4) 0.038(4) 0.002(3) 0.020(3) 0.001(3)
O134 0.040(4) 0.020(3) 0.030(4) -0.002(3) 0.013(3) 0.000(3)
O136 0.028(4) 0.028(4) 0.033(4) -0.005(3) 0.013(3) -0.001(3)
O138 0.031(4) 0.021(3) 0.034(4) 0.000(3) 0.016(3) -0.004(3)
O140 0.024(4) 0.019(3) 0.040(4) 0.010(3) 0.016(3) 0.005(3)
N19 0.032(5) 0.032(5) 0.031(5) 0.002(4) 0.019(4) -0.004(4)
N39 0.038(5) 0.019(4) 0.043(5) -0.007(4) 0.024(4) 0.000(4)
N59 0.038(5) 0.023(4) 0.038(5) -0.002(4) 0.021(4) -0.002(4)
N79 0.035(5) 0.014(4) 0.052(6) 0.003(4) 0.027(4) 0.006(3)
C11 0.024(5) 0.027(6) 0.033(6) 0.008(4) 0.012(5) -0.002(4)
C12 0.036(6) 0.030(6) 0.027(6) 0.005(5) 0.011(5) -0.004(5)
C13 0.049(7) 0.021(5) 0.048(7) -0.003(5) 0.020(6) -0.002(5)
C14 0.046(7) 0.029(6) 0.046(7) 0.005(5) 0.021(6) -0.007(5)
C15 0.055(7) 0.041(7) 0.047(7) 0.011(6) 0.031(6) 0.002(6)
C16 0.051(7) 0.029(6) 0.036(7) 0.001(5) 0.020(6) 0.002(5)
C18 0.035(6) 0.024(6) 0.046(7) -0.005(5) 0.015(5) -0.004(5)
C21 0.074(8) 0.027(6) 0.060(8) -0.008(5) 0.046(7) -0.004(5)
C31 0.038(6) 0.021(5) 0.037(6) 0.001(4) 0.019(5) 0.005(5)
C32 0.033(6) 0.023(5) 0.037(6) 0.002(4) 0.016(5) -0.001(4)
C33 0.042(7) 0.023(6) 0.067(8) -0.008(5) 0.030(6) -0.009(5)
C34 0.040(6) 0.029(6) 0.049(7) 0.005(5) 0.022(6) -0.010(5)
C35 0.037(6) 0.038(6) 0.041(7) 0.006(5) 0.020(5) -0.002(5)
C36 0.039(6) 0.029(6) 0.032(6) 0.003(4) 0.013(5) -0.007(5)
C38 0.035(6) 0.026(6) 0.046(7) -0.003(5) 0.010(5) -0.002(5)
C41 0.063(8) 0.030(6) 0.066(8) -0.009(5) 0.035(7) -0.002(5)
C51 0.035(6) 0.032(6) 0.050(7) -0.008(5) 0.021(6) 0.004(5)
C52 0.027(6) 0.022(5) 0.040(6) 0.002(4) 0.017(5) 0.001(4)
C53 0.034(6) 0.032(6) 0.063(8) 0.001(5) 0.027(6) 0.001(5)
C54 0.046(7) 0.042(7) 0.068(8) 0.009(6) 0.033(6) 0.012(6)
C55 0.061(8) 0.031(6) 0.050(7) -0.003(5) 0.029(6) 0.008(6)
C56 0.054(7) 0.022(6) 0.052(7) 0.004(5) 0.031(6) 0.004(5)
C58 0.022(5) 0.030(6) 0.041(7) 0.002(5) 0.013(5) -0.003(4)
C61 0.044(7) 0.033(6) 0.060(8) -0.002(5) 0.032(6) -0.006(5)
C71 0.037(6) 0.024(6) 0.037(6) -0.001(4) 0.015(5) 0.003(5)
C72 0.027(6) 0.023(5) 0.037(6) -0.006(4) 0.011(5) -0.001(4)
C73 0.052(7) 0.032(6) 0.061(8) 0.003(5) 0.038(6) 0.010(5)
C74 0.051(7) 0.026(6) 0.087(9) 0.001(6) 0.046(7) 0.012(5)
C75 0.054(8) 0.026(6) 0.060(8) -0.003(5) 0.023(6) 0.015(5)
C76 0.032(6) 0.023(6) 0.036(6) -0.001(4) 0.007(5) -0.005(4)
C78 0.027(6) 0.026(6) 0.032(6) 0.001(4) 0.008(5) 0.006(4)
C81 0.047(7) 0.025(6) 0.058(8) 0.003(5) 0.026(6) -0.009(5)
C91 0.042(7) 0.022(6) 0.045(7) -0.003(5) 0.018(6) -0.003(5)
C92 0.035(7) 0.037(6) 0.069(8) 0.007(6) 0.020(6) 0.005(5)
C101 0.036(6) 0.035(6) 0.018(6) 0.003(4) 0.009(5) 0.004(5)
C102 0.042(6) 0.011(5) 0.072(8) 0.015(5) 0.025(6) 0.006(4)
C111 0.053(7) 0.032(6) 0.057(8) -0.007(5) 0.019(6) 0.005(5)
C113 0.052(7) 0.041(7) 0.063(8) 0.004(6) 0.024(6) 0.012(6)
C121 0.029(6) 0.036(6) 0.051(7) 0.001(5) 0.018(5) 0.005(5)
C123 0.045(7) 0.022(5) 0.048(7) -0.006(5) 0.021(6) -0.002(5)
C125 0.044(7) 0.038(7) 0.050(7) -0.004(5) 0.005(6) 0.003(5)
C127 0.051(7) 0.034(6) 0.043(7) -0.006(5) 0.027(6) -0.010(5)
C129 0.029(6) 0.044(7) 0.055(7) 0.006(5) 0.022(6) 0.010(5)
C131 0.031(6) 0.022(5) 0.071(8) 0.000(5) 0.026(6) -0.001(5)
C133 0.041(6) 0.031(6) 0.045(7) 0.000(5) 0.021(6) 0.006(5)
C135 0.033(6) 0.032(6) 0.057(8) -0.003(5) 0.017(6) -0.002(5)
C137 0.035(6) 0.039(6) 0.057(8) -0.010(5) 0.022(6) -0.012(5)
C139 0.041(7) 0.044(7) 0.057(8) 0.009(5) 0.027(6) 0.009(5)

loop_
_atom_site_label
_atom_site_type_symbol
_atom_site_thermal_displace_type
_atom_site_fract_x
_atom_site_fract_y
_atom_site_fract_z
_atom_site_occupancy
_atom_site_U_iso_or_equiv
_atom_site_calc_flag
_atom_site_refinement_flags
Mn1 Mn Uani 0.81436(16) 0.31958(5) 0.38153(6) 1.000 0.0308(5) . .
Mn2 Mn Uani 0.67019(15) 0.37371(5) 0.26812(6) 1.000 0.0273(5) . .
Mn3 Mn Uani 0.96011(15) 0.41025(5) 0.37087(6) 1.000 0.0282(5) . .
Mn4 Mn Uani 0.73011(16) 0.51564(5) 0.14259(6) 1.000 0.0294(5) . .
Mn5 Mn Uani 0.87062(15) 0.46403(5) 0.25763(6) 1.000 0.0274(5) . .
Mn6 Mn Uani 0.58221(15) 0.42629(5) 0.15512(6) 1.000 0.0273(5) . .
Mn7 Mn Uani 0.77974(16) 0.50542(5) 0.34663(6) 1.000 0.0303(5) . .
Mn8 Mn Uani 0.76026(15) 0.33167(5) 0.17870(6) 1.000 0.0283(5) . .
O1 O Uani 0.7837(6) 0.44524(19) 0.3106(2) 1.000 0.026(2) . .
O2 O Uani 0.7574(6) 0.39195(18) 0.2155(2) 1.000 0.023(2) . .
O3 O Uani 0.8676(6) 0.35360(18) 0.3274(2) 1.000 0.026(2) . .
O4 O Uani 0.6743(6) 0.48412(19) 0.1976(2) 1.000 0.026(2) . .
O17 O Uani 0.7492(7) 0.2891(2) 0.4312(3) 1.000 0.036(2) . .
O20 O Uani 0.6952(7) 0.1800(2) 0.3073(3) 1.000 0.040(3) . .
O37 O Uani 0.8041(7) 0.5431(2) 0.0933(3) 1.000 0.035(2) . .
O40 O Uani 0.8020(8) 0.6619(2) 0.1989(3) 1.000 0.049(3) . .
O57 O Uani 0.7632(7) 0.5649(2) 0.3795(3) 1.000 0.037(3) . .
O60 O Uani 0.5103(7) 0.4689(2) 0.4320(3) 1.000 0.039(3) . .
O77 O Uani 0.7742(7) 0.2720(2) 0.1457(3) 1.000 0.035(2) . .
O80 O Uani 1.0277(7) 0.3698(2) 0.0928(3) 1.000 0.039(3) . .
O93 O Uani 1.0603(7) 0.3028(2) 0.4277(3) 1.000 0.038(2) . .
O94 O Uani 1.1551(7) 0.3753(2) 0.4190(3) 1.000 0.034(2) . .
O103 O Uani 0.4844(7) 0.5323(2) 0.0949(3) 1.000 0.036(3) . .
O104 O Uani 0.3889(6) 0.4605(2) 0.1055(2) 1.000 0.031(2) . .
O112 O Uani 0.9822(7) 0.3194(2) 0.2589(3) 1.000 0.038(2) . .
O114 O Uani 0.5545(7) 0.5192(2) 0.2647(3) 1.000 0.037(2) . .
O122 O Uani 0.5933(6) 0.35139(19) 0.3195(3) 1.000 0.030(2) . .
O124 O Uani 0.8509(7) 0.38072(19) 0.4211(3) 1.000 0.029(2) . .
O126 O Uani 0.9978(6) 0.46983(19) 0.4103(2) 1.000 0.030(2) . .
O128 O Uani 0.8772(6) 0.53387(19) 0.3036(2) 1.000 0.029(2) . .
O130 O Uani 1.0516(6) 0.4378(2) 0.3145(2) 1.000 0.031(2) . .
O132 O Uani 0.9497(6) 0.4865(2) 0.2067(2) 1.000 0.030(2) . .
O134 O Uani 0.6971(7) 0.45437(19) 0.1061(3) 1.000 0.031(2) . .
O136 O Uani 0.5465(6) 0.3672(2) 0.1161(2) 1.000 0.030(2) . .
O138 O Uani 0.6593(6) 0.30376(19) 0.2209(2) 1.000 0.028(2) . .
O140 O Uani 0.4891(6) 0.39979(19) 0.2116(2) 1.000 0.027(2) . .
N19 N Uani 0.7709(8) 0.2589(3) 0.3350(3) 1.000 0.030(3) . .
N39 N Uani 0.7598(8) 0.5788(2) 0.1837(3) 1.000 0.031(3) . .
N59 N Uani 0.6712(8) 0.4729(3) 0.3874(3) 1.000 0.031(3) . .
N79 N Uani 0.8707(8) 0.3637(2) 0.1392(3) 1.000 0.031(3) . .
C11 C Uani 0.7002(10) 0.2438(3) 0.4317(4) 1.000 0.028(3) . .
C12 C Uani 0.6832(10) 0.2084(3) 0.3903(4) 1.000 0.032(3) . .
C13 C Uani 0.6299(11) 0.1613(3) 0.3970(4) 1.000 0.040(4) . .
C14 C Uani 0.5926(11) 0.1514(3) 0.4407(4) 1.000 0.040(4) . .
C15 C Uani 0.6122(11) 0.1860(4) 0.4820(4) 1.000 0.045(4) . .
C16 C Uani 0.6632(11) 0.2322(3) 0.4771(4) 1.000 0.038(4) . .
C18 C Uani 0.7212(10) 0.2175(3) 0.3432(4) 1.000 0.036(4) . .
C21 C Uani 0.7551(12) 0.1805(3) 0.2651(4) 1.000 0.048(4) . .
C31 C Uani 0.8433(10) 0.5878(3) 0.0889(4) 1.000 0.031(3) . .
C32 C Uani 0.8325(10) 0.6278(3) 0.1212(4) 1.000 0.031(3) . .
C33 C Uani 0.8668(11) 0.6749(3) 0.1085(4) 1.000 0.042(4) . .
C34 C Uani 0.9200(10) 0.6822(3) 0.0682(4) 1.000 0.038(4) . .
C35 C Uani 0.9393(10) 0.6430(3) 0.0385(4) 1.000 0.038(4) . .
C36 C Uani 0.9004(10) 0.5967(3) 0.0479(4) 1.000 0.034(3) . .
C38 C Uani 0.7913(11) 0.6213(3) 0.1690(4) 1.000 0.038(4) . .
C41 C Uani 0.7471(12) 0.6613(3) 0.2427(4) 1.000 0.051(4) . .
C51 C Uani 0.6451(11) 0.5779(3) 0.3890(4) 1.000 0.038(4) . .
C52 C Uani 0.5553(10) 0.5456(3) 0.4032(4) 1.000 0.029(3) . .
C53 C Uani 0.4372(11) 0.5636(3) 0.4147(4) 1.000 0.041(4) . .
C54 C Uani 0.4029(12) 0.6120(4) 0.4107(4) 1.000 0.049(4) . .
C55 C Uani 0.4877(12) 0.6441(4) 0.3957(4) 1.000 0.046(4) . .
C56 C Uani 0.6062(11) 0.6275(3) 0.3852(4) 1.000 0.040(4) . .
C58 C Uani 0.5843(10) 0.4927(3) 0.4071(4) 1.000 0.031(3) . .
C61 C Uani 0.5218(11) 0.4170(3) 0.4349(4) 1.000 0.042(4) . .
C71 C Uani 0.8822(11) 0.2590(3) 0.1297(4) 1.000 0.033(3) . .
C72 C Uani 0.9708(10) 0.2918(3) 0.1147(4) 1.000 0.030(3) . .
C73 C Uani 1.0725(11) 0.2735(3) 0.0939(4) 1.000 0.044(4) . .
C74 C Uani 1.0926(11) 0.2249(3) 0.0896(5) 1.000 0.049(4) . .
C75 C Uani 1.0087(12) 0.1927(4) 0.1066(4) 1.000 0.047(4) . .
C76 C Uani 0.9051(10) 0.2090(3) 0.1257(4) 1.000 0.033(3) . .
C78 C Uani 0.9513(10) 0.3447(3) 0.1166(4) 1.000 0.030(3) . .
C81 C Uani 1.0260(11) 0.4221(3) 0.0947(4) 1.000 0.042(4) . .
C91 C Uani 1.1665(11) 0.3305(3) 0.4319(4) 1.000 0.037(4) . .
C92 C Uani 1.3248(10) 0.3085(3) 0.4558(4) 1.000 0.048(4) . .
C101 C Uani 0.3772(11) 0.5056(4) 0.0906(4) 1.000 0.031(3) . .
C102 C Uani 0.2187(10) 0.5257(3) 0.0648(4) 1.000 0.042(4) . .
C111 C Uani 1.0750(11) 0.2781(3) 0.2768(4) 1.000 0.049(4) . .
C113 C Uani 0.4649(12) 0.5613(4) 0.2451(5) 1.000 0.052(4) . .
C121 C Uani 0.4591(10) 0.3245(3) 0.3056(4) 1.000 0.038(4) . .
C123 C Uani 0.9238(11) 0.3823(3) 0.4816(4) 1.000 0.038(4) . .
C125 C Uani 1.1314(11) 0.4816(4) 0.4576(4) 1.000 0.049(4) . .
C127 C Uani 1.0185(11) 0.5583(3) 0.3360(4) 1.000 0.040(4) . .
C129 C Uani 1.1712(10) 0.4175(3) 0.3048(4) 1.000 0.041(4) . .
C131 C Uani 1.0853(10) 0.5142(3) 0.2216(4) 1.000 0.040(4) . .
C133 C Uani 0.6256(11) 0.4499(3) 0.0451(4) 1.000 0.038(4) . .
C135 C Uani 0.4058(10) 0.3539(3) 0.0713(4) 1.000 0.042(4) . .
C137 C Uani 0.5148(10) 0.2807(3) 0.1883(4) 1.000 0.043(4) . .
C139 C Uani 0.3709(11) 0.4205(4) 0.2223(4) 1.000 0.045(4) . .
H3 H Uiso 0.93240 0.33490 0.31320 1.000 0.0310 calc R
H4 H Uiso 0.60900 0.50370 0.21080 1.000 0.0310 calc R
H10A H Uiso 0.22180 0.56030 0.05650 1.000 0.0630 calc R
H10B H Uiso 0.17390 0.52170 0.09200 1.000 0.0630 calc R
H10C H Uiso 0.15690 0.50830 0.02930 1.000 0.0630 calc R
H11A H Uiso 1.01160 0.24930 0.27190 1.000 0.0740 calc R
H11B H Uiso 1.14650 0.28150 0.31730 1.000 0.0740 calc R
H11C H Uiso 1.13170 0.27460 0.25360 1.000 0.0740 calc R
H11D H Uiso 0.38430 0.56090 0.25820 1.000 0.0790 calc R
H11E H Uiso 0.41910 0.56210 0.20310 1.000 0.0790 calc R
H11F H Uiso 0.52880 0.59000 0.26040 1.000 0.0790 calc R
H12A H Uiso 0.38840 0.34350 0.31530 1.000 0.0580 calc R
H12B H Uiso 0.48360 0.29410 0.32740 1.000 0.0580 calc R
H12C H Uiso 0.41180 0.31730 0.26450 1.000 0.0580 calc R
H12D H Uiso 0.87040 0.36080 0.49710 1.000 0.0570 calc R
H12E H Uiso 0.92200 0.41560 0.49460 1.000 0.0570 calc R
H12F H Uiso 1.02940 0.37150 0.49510 1.000 0.0570 calc R
H12G H Uiso 1.21620 0.46360 0.45600 1.000 0.0740 calc R
H12H H Uiso 1.12230 0.47310 0.49270 1.000 0.0740 calc R
H12I H Uiso 1.15040 0.51650 0.45740 1.000 0.0740 calc R
H12J H Uiso 1.01440 0.57460 0.36890 1.000 0.0600 calc R
H12K H Uiso 1.03600 0.58240 0.31160 1.000 0.0600 calc R
H12L H Uiso 1.10160 0.53460 0.34950 1.000 0.0600 calc R
H12M H Uiso 1.13500 0.41020 0.26390 1.000 0.0630 calc R
H12N H Uiso 1.20620 0.38750 0.32710 1.000 0.0630 calc R
H12O H Uiso 1.25560 0.44070 0.31670 1.000 0.0630 calc R
H13 H Uiso 0.62060 0.13650 0.37020 1.000 0.0480 calc R
H13A H Uiso 1.06280 0.54880 0.22290 1.000 0.0600 calc R
H13B H Uiso 1.12400 0.50900 0.19290 1.000 0.0600 calc R
H13C H Uiso 1.16200 0.50390 0.25930 1.000 0.0600 calc R
H13D H Uiso 0.51540 0.45370 0.03100 1.000 0.0570 calc R
H13E H Uiso 0.64790 0.41780 0.03410 1.000 0.0570 calc R
H13F H Uiso 0.66450 0.47510 0.02810 1.000 0.0570 calc R
H13G H Uiso 0.32320 0.36400 0.08080 1.000 0.0620 calc R
H13H H Uiso 0.40240 0.31860 0.06610 1.000 0.0620 calc R
H13I H Uiso 0.39390 0.36980 0.03570 1.000 0.0620 calc R
H13J H Uiso 0.43510 0.30550 0.17290 1.000 0.0650 calc R
H13K H Uiso 0.49180 0.25860 0.21320 1.000 0.0650 calc R
H13L H Uiso 0.51900 0.26230 0.15660 1.000 0.0650 calc R
H13M H Uiso 0.29150 0.39620 0.21530 1.000 0.0680 calc R
H13N H Uiso 0.32760 0.44830 0.19680 1.000 0.0680 calc R
H13O H Uiso 0.41190 0.43140 0.26230 1.000 0.0680 calc R
H14 H Uiso 0.55260 0.12040 0.44290 1.000 0.0470 calc R
H15 H Uiso 0.59100 0.17830 0.51360 1.000 0.0540 calc R
H16 H Uiso 0.67310 0.25630 0.50480 1.000 0.0460 calc R
H19 H Uiso 0.78830 0.26050 0.30440 1.000 0.0360 calc R
H21A H Uiso 0.70820 0.20710 0.23790 1.000 0.0710 calc R
H21B H Uiso 0.73240 0.14950 0.24450 1.000 0.0710 calc R
H21C H Uiso 0.86550 0.18530 0.28440 1.000 0.0710 calc R
H33 H Uiso 0.85250 0.70190 0.12830 1.000 0.0500 calc R
H34 H Uiso 0.94370 0.71410 0.06060 1.000 0.0460 calc R
H35 H Uiso 0.97960 0.64800 0.01140 1.000 0.0450 calc R
H36 H Uiso 0.91230 0.57030 0.02650 1.000 0.0410 calc R
H39 H Uiso 0.75030 0.57800 0.21600 1.000 0.0380 calc R
H41A H Uiso 0.63650 0.65680 0.22470 1.000 0.0750 calc R
H41B H Uiso 0.77220 0.69210 0.26360 1.000 0.0750 calc R
H41C H Uiso 0.79530 0.63460 0.26950 1.000 0.0750 calc R
H53 H Uiso 0.37930 0.54160 0.42570 1.000 0.0490 calc R
H54 H Uiso 0.32130 0.62340 0.41820 1.000 0.0590 calc R
H55 H Uiso 0.46440 0.67770 0.39270 1.000 0.0550 calc R
H56 H Uiso 0.66370 0.65020 0.37500 1.000 0.0480 calc R
H59 H Uiso 0.68460 0.44140 0.39250 1.000 0.0380 calc R
H61A H Uiso 0.50180 0.40410 0.39700 1.000 0.0630 calc R
H61B H Uiso 0.44710 0.40390 0.44710 1.000 0.0630 calc R
H61C H Uiso 0.62430 0.40770 0.46260 1.000 0.0630 calc R
H73 H Uiso 1.12860 0.29570 0.08240 1.000 0.0520 calc R
H74 H Uiso 1.16180 0.21320 0.07560 1.000 0.0590 calc R
H75 H Uiso 1.02350 0.15880 0.10480 1.000 0.0570 calc R
H76 H Uiso 0.84850 0.18630 0.13620 1.000 0.0390 calc R
H79 H Uiso 0.86310 0.39550 0.13690 1.000 0.0370 calc R
H81A H Uiso 0.92720 0.43400 0.06670 1.000 0.0630 calc R
H81B H Uiso 1.10660 0.43500 0.08560 1.000 0.0630 calc R
H81C H Uiso 1.04320 0.43270 0.13320 1.000 0.0630 calc R
H92A H Uiso 1.38930 0.32420 0.49230 1.000 0.0720 calc R
H92B H Uiso 1.36860 0.31350 0.42850 1.000 0.0720 calc R
H92C H Uiso 1.31860 0.27370 0.46210 1.000 0.0720 calc R

loop_
_geom_bond_atom_site_label_1
_geom_bond_atom_site_label_2
_geom_bond_distance
_geom_bond_site_symmetry_1
_geom_bond_site_symmetry_2
_geom_bond_publ_flag
Mn1 O3 1.933(6) . . yes
Mn1 O17 1.862(7) . . yes
Mn1 O93 2.217(8) . . yes
Mn1 O122 2.236(7) . . yes
Mn1 O124 1.923(6) . . yes
Mn1 N19 1.996(8) . . yes
Mn2 O1 2.295(5) . . yes
Mn2 O2 1.957(6) . . yes
Mn2 O3 1.952(6) . . yes
Mn2 O122 1.889(7) . . yes
Mn2 O138 2.260(5) . . yes
Mn2 O140 1.881(6) . . yes
Mn3 O1 2.000(6) . . yes
Mn3 O3 1.907(5) . . yes
Mn3 O94 2.012(7) . . yes
Mn3 O124 2.164(7) . . yes
Mn3 O126 1.883(5) . . yes
Mn3 O130 2.150(6) . . yes
Mn4 O4 1.935(6) . . yes
Mn4 O37 1.875(7) . . yes
Mn4 O103 2.218(8) . . yes
Mn4 O132 2.216(6) . . yes
Mn4 O134 1.893(6) . . yes
Mn4 N39 1.994(6) . . yes
Mn5 O1 1.967(6) . . yes
Mn5 O2 2.305(5) . . yes
Mn5 O4 1.952(6) . . yes
Mn5 O128 2.249(5) . . yes
Mn5 O130 1.886(6) . . yes
Mn5 O132 1.895(6) . . yes
Mn6 O2 1.986(5) . . yes
Mn6 O4 1.924(5) . . yes
Mn6 O104 1.999(6) . . yes
Mn6 O134 2.166(7) . . yes
Mn6 O136 1.868(6) . . yes
Mn6 O140 2.154(6) . . yes
Mn7 O1 1.911(5) . . yes
Mn7 O57 1.885(6) . . yes
Mn7 O114 2.331(7) . . yes
Mn7 O126 2.273(6) . . yes
Mn7 O128 1.916(6) . . yes
Mn7 N59 2.000(8) . . yes
Mn8 O2 1.921(5) . . yes
Mn8 O77 1.885(6) . . yes
Mn8 O112 2.284(7) . . yes
Mn8 O136 2.238(6) . . yes
Mn8 O138 1.919(6) . . yes
Mn8 N79 1.984(8) . . yes
O17 C11 1.339(10) . . yes
O20 C18 1.338(11) . . yes
O20 C21 1.444(13) . . yes
O37 C31 1.309(10) . . yes
O40 C38 1.338(11) . . yes
O40 C41 1.447(14) . . yes
O57 C51 1.327(14) . . yes
O60 C58 1.330(12) . . yes
O60 C61 1.434(10) . . yes
O77 C71 1.336(13) . . yes
O80 C78 1.345(12) . . yes
O80 C81 1.443(10) . . yes
O93 C91 1.253(13) . . yes
O94 C91 1.271(10) . . yes
O103 C101 1.244(13) . . yes
O3 H3 1.0000 . . no
O104 C101 1.292(12) . . yes
O4 H4 1.0000 . . no
O112 C111 1.402(11) . . yes
O114 C113 1.408(13) . . yes
O122 C121 1.409(12) . . yes
O124 C123 1.412(12) . . yes
O126 C125 1.386(12) . . yes
O128 C127 1.434(12) . . yes
O130 C129 1.411(12) . . yes
O132 C131 1.428(12) . . yes
O134 C133 1.428(12) . . yes
O136 C135 1.409(11) . . yes
O138 C137 1.440(11) . . yes
O140 C139 1.417(13) . . yes
N19 C18 1.293(12) . . yes
N39 C38 1.308(11) . . yes
N59 C58 1.284(13) . . yes
N79 C78 1.277(13) . . yes
N19 H19 0.8800 . . no
N39 H39 0.8800 . . no
N59 H59 0.8800 . . no
N79 H79 0.8800 . . no
C11 C12 1.404(13) . . no
C11 C16 1.406(14) . . no
C12 C18 1.440(14) . . no
C12 C13 1.436(13) . . no
C13 C14 1.356(15) . . no
C14 C15 1.382(14) . . no
C15 C16 1.393(14) . . no
C31 C32 1.414(13) . . no
C31 C36 1.416(14) . . no
C32 C38 1.467(14) . . no
C32 C33 1.414(12) . . no
C33 C34 1.365(15) . . no
C34 C35 1.385(13) . . no
C35 C36 1.382(12) . . no
C51 C52 1.404(14) . . no
C51 C56 1.411(12) . . no
C52 C53 1.399(15) . . no
C52 C58 1.480(12) . . no
C53 C54 1.368(14) . . no
C54 C55 1.376(17) . . no
C55 C56 1.375(17) . . no
C71 C76 1.407(12) . . no
C71 C72 1.416(14) . . no
C72 C73 1.410(15) . . no
C72 C78 1.474(12) . . no
C73 C74 1.365(12) . . no
C74 C75 1.401(16) . . no
C75 C76 1.378(16) . . no
C91 C92 1.519(15) . . no
C101 C102 1.500(15) . . no
C13 H13 0.9500 . . no
C14 H14 0.9500 . . no
C15 H15 0.9500 . . no
C16 H16 0.9500 . . no
C21 H21A 0.9800 . . no
C21 H21B 0.9800 . . no
C21 H21C 0.9800 . . no
C33 H33 0.9500 . . no
C34 H34 0.9500 . . no
C35 H35 0.9500 . . no
C36 H36 0.9500 . . no
C41 H41A 0.9800 . . no
C41 H41B 0.9800 . . no
C41 H41C 0.9800 . . no
C53 H53 0.9500 . . no
C54 H54 0.9500 . . no
C55 H55 0.9500 . . no
C56 H56 0.9500 . . no
C61 H61A 0.9800 . . no
C61 H61B 0.9800 . . no
C61 H61C 0.9800 . . no
C73 H73 0.9500 . . no
C74 H74 0.9500 . . no
C75 H75 0.9500 . . no
C76 H76 0.9500 . . no
C81 H81A 0.9800 . . no
C81 H81B 0.9800 . . no
C81 H81C 0.9800 . . no
C92 H92A 0.9800 . . no
C92 H92B 0.9800 . . no
C92 H92C 0.9800 . . no
C102 H10A 0.9800 . . no
C102 H10B 0.9800 . . no
C102 H10C 0.9800 . . no
C111 H11A 0.9800 . . no
C111 H11B 0.9800 . . no
C111 H11C 0.9800 . . no
C113 H11D 0.9800 . . no
C113 H11E 0.9800 . . no
C113 H11F 0.9800 . . no
C121 H12A 0.9800 . . no
C121 H12B 0.9800 . . no
C121 H12C 0.9800 . . no
C123 H12D 0.9800 . . no
C123 H12E 0.9800 . . no
C123 H12F 0.9800 . . no
C125 H12G 0.9800 . . no
C125 H12H 0.9800 . . no
C125 H12I 0.9800 . . no
C127 H12J 0.9800 . . no
C127 H12K 0.9800 . . no
C127 H12L 0.9800 . . no
C129 H12M 0.9800 . . no
C129 H12N 0.9800 . . no
C129 H12O 0.9800 . . no
C131 H13A 0.9800 . . no
C131 H13B 0.9800 . . no
C131 H13C 0.9800 . . no
C133 H13D 0.9800 . . no
C133 H13E 0.9800 . . no
C133 H13F 0.9800 . . no
C135 H13G 0.9800 . . no
C135 H13H 0.9800 . . no
C135 H13I 0.9800 . . no
C137 H13J 0.9800 . . no
C137 H13K 0.9800 . . no
C137 H13L 0.9800 . . no
C139 H13M 0.9800 . . no
C139 H13N 0.9800 . . no
C139 H13O 0.9800 . . no
